data_7706150
loop_
_publ_author_name
'Guo, Yuan-Yuan'
'Yang, Lin-Jie'
'McNulty, Jason A.'
'Slawin, Alexandra M. Z.'
'Lightfoot, Philip'

_publ_section_title
;
 Structural variations in (001)-oriented layered lead halide perovskites,
 templated by 1,2,4-triazolium.
;
_journal_issue 47
_journal_name_full 'Dalton transactions (Cambridge, England : 2003)'
_journal_page_first 17274
_journal_page_last 17280
_journal_paper_doi 10.1039/d0dt02936j
_journal_volume 49
_journal_year 2020
_chemical_formula_moiety 'Cl4 Pb, 2(C2 H4 N3)'
_chemical_formula_sum 'C4 H8 Cl4 N6 Pb'
_chemical_formula_weight 489.15
_space_group_crystal_system orthorhombic
_space_group_IT_number 63
_space_group_name_Hall '-C 2c 2'
_space_group_name_H-M_alt 'C m c m'
_atom_sites_solution_hydrogens mixed
_audit_creation_method SHELXL-2018/3
_audit_update_record
;
2020-08-20 deposited with the CCDC.	2020-11-17 downloaded from the CCDC.
;
_cell_angle_alpha 90
_cell_angle_beta 90
_cell_angle_gamma 90
_cell_formula_units_Z 4
_cell_length_a 8.3060(5)
_cell_length_b 7.4959(5)
_cell_length_c 21.5814(17)
_cell_measurement_reflns_used 961
_cell_measurement_temperature 173(2)
_cell_measurement_theta_max 27.5
_cell_measurement_theta_min 1.9
_cell_volume 1343.68(16)
_computing_molecular_graphics 'Ortep for Windows (Farrugia, 2012)'
_computing_publication_material 'WinGX publication routines (Farrugia, 2012)'
_computing_structure_refinement 'SHELXL-2018/3 (Sheldrick, 2018)'
_diffrn_ambient_temperature 173(2)
_diffrn_measured_fraction_theta_full 0.994
_diffrn_measured_fraction_theta_max 0.994
_diffrn_measurement_device_type
;
Rigaku Mercury2 (2x2 bin mode)
;
_diffrn_radiation_type MoK\a
_diffrn_radiation_wavelength 0.71075
_diffrn_reflns_av_R_equivalents 0.0506
_diffrn_reflns_av_unetI/netI 0.0269
_diffrn_reflns_Laue_measured_fraction_full 0.994
_diffrn_reflns_Laue_measured_fraction_max 0.994
_diffrn_reflns_limit_h_max 9
_diffrn_reflns_limit_h_min -9
_diffrn_reflns_limit_k_max 8
_diffrn_reflns_limit_k_min -8
_diffrn_reflns_limit_l_max 25
_diffrn_reflns_limit_l_min -25
_diffrn_reflns_number 5412
_diffrn_reflns_point_group_measured_fraction_full 0.994
_diffrn_reflns_point_group_measured_fraction_max 0.994
_diffrn_reflns_theta_full 24.989
_diffrn_reflns_theta_max 24.989
_diffrn_reflns_theta_min 1.887
_diffrn_source 'Sealed Tube'
_exptl_absorpt_coefficient_mu 13.331
_exptl_absorpt_correction_T_max 1
_exptl_absorpt_correction_T_min 0.403
_exptl_absorpt_correction_type multi-scan
_exptl_absorpt_process_details 'REQAB (Rigaku, 1998)'
_exptl_crystal_colour Colorless
_exptl_crystal_density_diffrn 2.418
_exptl_crystal_density_method 'not measured'
_exptl_crystal_description Platelet
_exptl_crystal_F_000 896
_exptl_crystal_size_max 0.24
_exptl_crystal_size_mid 0.13
_exptl_crystal_size_min 0.06
_refine_diff_density_max 1.191
_refine_diff_density_min -1.471
_refine_diff_density_rms 0.198
_refine_ls_extinction_coef 0.0084(6)
_refine_ls_extinction_expression Fc^*^=kFc[1+0.001xFc^2^\l^3^/sin(2\q)]^-1/4^
_refine_ls_extinction_method 'SHELXL-2018/3 (Sheldrick 2018)'
_refine_ls_goodness_of_fit_ref 1.235
_refine_ls_hydrogen_treatment mixed
_refine_ls_matrix_type full
_refine_ls_number_parameters 46
_refine_ls_number_reflns 651
_refine_ls_number_restraints 1
_refine_ls_restrained_S_all 1.234
_refine_ls_R_factor_all 0.0288
_refine_ls_R_factor_gt 0.0269
_refine_ls_shift/su_max 0.000
_refine_ls_shift/su_mean 0.000
_refine_ls_structure_factor_coef Fsqd
_refine_ls_weighting_details 'w=1/[\s^2^(Fo^2^)+(0.0192P)^2^+13.5951P] where P=(Fo^2^+2Fc^2^)/3'
_refine_ls_weighting_scheme calc
_refine_ls_wR_factor_gt 0.0616
_refine_ls_wR_factor_ref 0.0623
_reflns_Friedel_coverage 0.000
_reflns_number_gt 624
_reflns_number_total 651
_reflns_threshold_expression 'I > 2\s(I)'
_cod_data_source_file d0dt02936j3.cif
_cod_data_source_block T2PbCl4_173K
_cod_depositor_comments
;
The following automatic conversions were performed:

data item '_exptl_absorpt_correction_type' value 'Multi-scan' was
changed to 'multi-scan' in accordance with the
/home/data/users/saulius/crontab/automatic-downloads/rss-feeds/RSC/lib/dictionaries/cif_core.dic
dictionary named 'cif_core.dic' version 2.4.2 last updated on
2011-04-26.

Automatic conversion script
Id: cif_fix_values 7556 2019-12-06 15:28:31Z antanas 
;
_cod_database_code 7706150
_shelx_shelxl_version_number 2018/3
_shelx_space_group_comment
;
The symmetry employed for this shelxl refinement is uniquely defined
by the following loop, which should always be used as a source of
symmetry information in preference to the above space-group names.
They are only intended as comments.
;

loop_
_space_group_symop_operation_xyz
'x, y, z'
'-x, -y, z+1/2'
'-x, y, -z+1/2'
'x, -y, -z'
'x+1/2, y+1/2, z'
'-x+1/2, -y+1/2, z+1/2'
'-x+1/2, y+1/2, -z+1/2'
'x+1/2, -y+1/2, -z'
'-x, -y, -z'
'x, y, -z-1/2'
'x, -y, z-1/2'
'-x, y, z'
'-x+1/2, -y+1/2, -z'
'x+1/2, y+1/2, -z-1/2'
'x+1/2, -y+1/2, z-1/2'
'-x+1/2, y+1/2, z'

loop_
_atom_site_label
_atom_site_type_symbol
_atom_site_fract_x
_atom_site_fract_y
_atom_site_fract_z
_atom_site_U_iso_or_equiv
_atom_site_adp_type
_atom_site_occupancy
_atom_site_site_symmetry_order
_atom_site_calc_flag
_atom_site_refinement_flags_posn
_atom_site_refinement_flags_adp
_atom_site_refinement_flags_occupancy
_atom_site_disorder_assembly
_atom_site_disorder_group
Pb1 Pb 0.500000 0.15139(6) 0.750000 0.0271(3) Uani 1 4 d S T P . .
Cl1 Cl 0.500000 0.1567(4) 0.61714(12) 0.0530(7) Uani 1 2 d S T P . .
Cl2 Cl 0.7326(6) 0.4152(8) 0.750000 0.127(2) Uani 1 2 d S T P . .
C1 C 0.000000 0.1467(18) 0.6329(7) 0.070(4) Uani 1 2 d S T P . .
H1 H 0.000000 0.115534 0.674593 0.085 Uiso 1 2 calc R U P . .
N1 N 0.1245(9) 0.1724(10) 0.5984(4) 0.066(2) Uani 1 1 d D . . . .
H2 H 0.227(5) 0.156(13) 0.611(5) 0.08(3) Uiso 1 1 d D . . . .
N2 N 0.0791(10) 0.2124(14) 0.5420(4) 0.074(2) Uani 0.5 1 d . . P . .
H3 H 0.140913 0.234421 0.510953 0.089 Uiso 0.5 1 calc R U P . .
C2 C 0.0791(10) 0.2124(14) 0.5420(4) 0.074(2) Uani 0.5 1 d . . P . .

loop_
_atom_site_aniso_label
_atom_site_aniso_U_11
_atom_site_aniso_U_22
_atom_site_aniso_U_33
_atom_site_aniso_U_23
_atom_site_aniso_U_13
_atom_site_aniso_U_12
Pb1 0.0195(3) 0.0273(3) 0.0347(3) 0.000 0.000 0.000
Cl1 0.0304(12) 0.091(2) 0.0376(13) 0.0013(13) 0.000 0.000
Cl2 0.139(4) 0.166(5) 0.077(2) 0.000 0.000 -0.131(4)
C1 0.090(11) 0.068(9) 0.053(7) 0.014(6) 0.000 0.000
N1 0.038(4) 0.079(5) 0.081(6) -0.013(4) -0.024(4) 0.013(3)
N2 0.057(4) 0.109(7) 0.055(5) 0.000(5) 0.018(4) -0.010(5)
C2 0.057(4) 0.109(7) 0.055(5) 0.000(5) 0.018(4) -0.010(5)

loop_
_atom_type_symbol
_atom_type_description
_atom_type_scat_dispersion_real
_atom_type_scat_dispersion_imag
_atom_type_scat_source
Pb Pb -3.3944 10.1111 'International Tables Vol C Tables 4.2.6.8 and 6.1.1.4'
Cl Cl 0.1484 0.1585 'International Tables Vol C Tables 4.2.6.8 and 6.1.1.4'
N N 0.0061 0.0033 'International Tables Vol C Tables 4.2.6.8 and 6.1.1.4'
C C 0.0033 0.0016 'International Tables Vol C Tables 4.2.6.8 and 6.1.1.4'
H H 0.0000 0.0000 'International Tables Vol C Tables 4.2.6.8 and 6.1.1.4'

loop_
_geom_angle_atom_site_label_1
_geom_angle_atom_site_label_2
_geom_angle_atom_site_label_3
_geom_angle
_geom_angle_site_symmetry_1
_geom_angle_site_symmetry_3
_geom_angle_publ_flag
Cl2 Pb1 Cl2 88.7(3) 3_656 . ?
Cl2 Pb1 Cl2 84.228(10) 3_656 5_445 ?
Cl2 Pb1 Cl2 172.9(3) . 5_445 ?
Cl2 Pb1 Cl2 172.9(3) 3_656 7_646 ?
Cl2 Pb1 Cl2 84.227(10) . 7_646 ?
Cl2 Pb1 Cl2 102.9(3) 5_445 7_646 ?
Cl2 Pb1 Cl1 89.43(5) 3_656 . ?
Cl2 Pb1 Cl1 89.43(5) . . ?
Cl2 Pb1 Cl1 90.50(4) 5_445 . ?
Cl2 Pb1 Cl1 90.50(4) 7_646 . ?
Cl2 Pb1 Cl1 89.43(5) 3_656 10_557 ?
Cl2 Pb1 Cl1 89.43(5) . 10_557 ?
Cl2 Pb1 Cl1 90.50(4) 5_445 10_557 ?
Cl2 Pb1 Cl1 90.50(4) 7_646 10_557 ?
Cl1 Pb1 Cl1 178.40(13) . 10_557 ?
Pb1 Cl2 Pb1 172.9(3) . 5 ?
N1 C1 N1 106.8(12) 12 . ?
C1 N1 N2 109.9(8) . . ?
N1 N2 N2 106.7(5) . 12 ?

loop_
_geom_bond_atom_site_label_1
_geom_bond_atom_site_label_2
_geom_bond_distance
_geom_bond_site_symmetry_2
_geom_bond_publ_flag
Pb1 Cl2 2.764(3) 3_656 ?
Pb1 Cl2 2.764(3) . ?
Pb1 Cl2 2.841(3) 5_445 ?
Pb1 Cl2 2.841(3) 7_646 ?
Pb1 Cl1 2.868(3) . ?
Pb1 Cl1 2.868(3) 10_557 ?
C1 N1 1.288(12) 12 ?
C1 N1 1.288(12) . ?
N1 N2 1.310(12) . ?
N2 N2 1.314(17) 12 ?

loop_
_geom_hbond_atom_site_label_D
_geom_hbond_atom_site_label_H
_geom_hbond_atom_site_label_A
_geom_hbond_distance_DH
_geom_hbond_distance_HA
_geom_hbond_distance_DA
_geom_hbond_angle_DHA
_geom_hbond_site_symmetry_A
_geom_hbond_publ_flag
N1 H2 Cl1 0.91(2) 2.27(4) 3.147(7) 163(9) . yes
N2 H3 N2 0.86 2.62 3.415(16) 153.9 13_556 yes
